data_7118909
loop_
_publ_author_name
'Ivanov, Daniil M.'
'Novikov, Alexander S.'
'Ananyev, Ivan V.'
'Kirina, Yulia V.'
'Kukushkin, Vadim Yu'

_publ_section_title
;
 Halogen bonding between metal centers and halocarbons.
;
_journal_issue 32
_journal_name_full 'Chemical communications (Cambridge, England)'
_journal_page_first 5565
_journal_page_last 5568
_journal_paper_doi 10.1039/c6cc01107a
_journal_volume 52
_journal_year 2016
_chemical_formula_moiety 'C12 H20 Cl2 N4 Pt, 2(C H I3)'
_chemical_formula_sum 'C14 H22 Cl2 I6 N4 Pt'
_chemical_formula_weight 1273.74
_space_group_crystal_system triclinic
_space_group_IT_number 2
_space_group_name_Hall '-P 1'
_space_group_name_H-M_alt 'P -1'
_symmetry_space_group_name_Hall '-P 1'
_symmetry_space_group_name_H-M 'P -1'
_atom_sites_solution_hydrogens geom
_audit_creation_method SHELXL-2014/6
_audit_update_record
;
2016-01-11 deposited with the CCDC.
2016-03-16 downloaded from the CCDC.
;
_cell_angle_alpha 100.776(7)
_cell_angle_beta 113.593(8)
_cell_angle_gamma 107.793(8)
_cell_formula_units_Z 1
_cell_length_a 9.1290(8)
_cell_length_b 9.1612(8)
_cell_length_c 10.0487(8)
_cell_measurement_reflns_used 215
_cell_measurement_temperature 100(2)
_cell_measurement_theta_max 25
_cell_measurement_theta_min 3
_cell_volume 685.71(13)
_computing_cell_refinement 'Bruker SAINT'
_computing_data_collection 'Bruker APEX II'
_computing_data_reduction 'Bruker SAINT'
_computing_molecular_graphics 'Bruker SHELXTL'
_computing_publication_material 'Bruker SHELXTL'
_computing_structure_refinement 'SHELXL-97 (Sheldrick, 1997)'
_computing_structure_solution 'SHELXS-97 (Sheldrick, 1997)'
_diffrn_ambient_temperature 100(2)
_diffrn_measured_fraction_theta_full 0.999
_diffrn_measured_fraction_theta_max 0.857
_diffrn_measurement_device_type 'Bruker APEX II CCD area detector''
_diffrn_measurement_method 'omega scans'
_diffrn_radiation_type MoK\a
_diffrn_radiation_wavelength 0.71073
_diffrn_reflns_av_R_equivalents 0.0339
_diffrn_reflns_av_unetI/netI 0.0617
_diffrn_reflns_Laue_measured_fraction_full 0.999
_diffrn_reflns_Laue_measured_fraction_max 0.857
_diffrn_reflns_limit_h_max 12
_diffrn_reflns_limit_h_min -12
_diffrn_reflns_limit_k_max 12
_diffrn_reflns_limit_k_min -11
_diffrn_reflns_limit_l_max 13
_diffrn_reflns_limit_l_min -12
_diffrn_reflns_number 5774
_diffrn_reflns_point_group_measured_fraction_full 0.999
_diffrn_reflns_point_group_measured_fraction_max 0.857
_diffrn_reflns_theta_full 25.242
_diffrn_reflns_theta_max 30.183
_diffrn_reflns_theta_min 2.568
_exptl_absorpt_coefficient_mu 12.074
_exptl_absorpt_correction_T_max 0.309
_exptl_absorpt_correction_T_min 0.185
_exptl_absorpt_correction_type multi-scan
_exptl_absorpt_process_details SADABS
_exptl_crystal_colour yellow
_exptl_crystal_density_diffrn 3.085
_exptl_crystal_description prism
_exptl_crystal_F_000 564
_exptl_crystal_size_max 0.199
_exptl_crystal_size_mid 0.167
_exptl_crystal_size_min 0.134
_refine_diff_density_max 1.322
_refine_diff_density_min -1.818
_refine_diff_density_rms 0.266
_refine_ls_extinction_method none
_refine_ls_goodness_of_fit_ref 1.031
_refine_ls_hydrogen_treatment constr
_refine_ls_matrix_type full
_refine_ls_number_parameters 124
_refine_ls_number_reflns 3479
_refine_ls_number_restraints 0
_refine_ls_restrained_S_all 1.031
_refine_ls_R_factor_all 0.0446
_refine_ls_R_factor_gt 0.0345
_refine_ls_shift/su_max 0.001
_refine_ls_shift/su_mean 0.000
_refine_ls_structure_factor_coef Fsqd
_refine_ls_weighting_details 'w=1/[\s^2^(Fo^2^)+(0.0160P)^2^] where P=(Fo^2^+2Fc^2^)/3'
_refine_ls_weighting_scheme calc
_refine_ls_wR_factor_gt 0.0652
_refine_ls_wR_factor_ref 0.0719
_reflns_Friedel_coverage 0.000
_reflns_number_gt 2917
_reflns_number_total 3479
_reflns_threshold_expression I>2\s(I)
_cod_data_source_file c6cc01107a2.cif
_cod_data_source_block a
_cod_depositor_comments 'Adding full bibliography for 7118900--7118914.cif.'
_cod_original_cell_volume 685.70(11)
_cod_database_code 7118909
_shelx_space_group_comment
;
The symmetry employed for this shelxl refinement is uniquely defined
by the following loop, which should always be used as a source of
symmetry information in preference to the above space-group names.
They are only intended as comments.
;
_shelx_estimated_absorpt_t_min 0.197
_shelx_estimated_absorpt_t_max 0.295
_shelxl_version_number 2014/6

loop_
_space_group_symop_operation_xyz
'x, y, z'
'-x, -y, -z'

loop_
_atom_site_label
_atom_site_type_symbol
_atom_site_fract_x
_atom_site_fract_y
_atom_site_fract_z
_atom_site_U_iso_or_equiv
_atom_site_adp_type
_atom_site_occupancy
_atom_site_site_symmetry_order
_atom_site_calc_flag
_atom_site_refinement_flags_posn
_atom_site_refinement_flags_adp
_atom_site_refinement_flags_occupancy
Pt1 Pt 1.0000 1.0000 1.0000 0.01367(9) Uani 1 2 d S . P
I1S I 0.83775(5) 0.54755(5) 0.57805(5) 0.01585(11) Uani 1 1 d . . .
I2S I 0.85312(6) 0.16387(5) 0.58312(5) 0.01862(11) Uani 1 1 d . . .
I3S I 0.45735(6) 0.18170(5) 0.32736(5) 0.02009(11) Uani 1 1 d . . .
Cl1 Cl 1.0085(2) 0.93577(18) 0.77048(19) 0.0168(3) Uani 1 1 d . . .
N1 N 0.8807(7) 0.7670(7) 0.9634(7) 0.0189(13) Uani 1 1 d . . .
N2 N 0.7124(7) 0.4755(7) 0.9067(7) 0.0199(13) Uani 1 1 d . . .
C1S C 0.7397(8) 0.2940(7) 0.4456(7) 0.0143(13) Uani 1 1 d . . .
H1S H 0.7763 0.2899 0.3640 0.017 Uiso 1 1 calc R U .
C1 C 0.8031(9) 0.6298(8) 0.9364(8) 0.0166(14) Uani 1 1 d . . .
C6 C 0.5385(8) 0.3780(8) 0.7696(8) 0.0202(15) Uani 1 1 d . . .
H6A H 0.5467 0.2990 0.6940 0.024 Uiso 1 1 calc R U .
H6B H 0.4958 0.4508 0.7193 0.024 Uiso 1 1 calc R U .
C5 C 0.4097(9) 0.2861(8) 0.8166(8) 0.0209(15) Uani 1 1 d . . .
H5A H 0.3899 0.3653 0.8814 0.025 Uiso 1 1 calc R U .
H5B H 0.2951 0.2129 0.7226 0.025 Uiso 1 1 calc R U .
C2 C 0.7907(9) 0.3850(8) 0.9968(9) 0.0213(16) Uani 1 1 d . . .
H2A H 0.9042 0.4622 1.0903 0.026 Uiso 1 1 calc R U .
H2B H 0.8136 0.3077 0.9334 0.026 Uiso 1 1 calc R U .
C4 C 0.4800(9) 0.1853(8) 0.9071(9) 0.0243(17) Uani 1 1 d . . .
H4A H 0.3989 0.1338 0.9440 0.029 Uiso 1 1 calc R U .
H4B H 0.4850 0.0967 0.8380 0.029 Uiso 1 1 calc R U .
C3 C 0.6621(10) 0.2908(8) 1.0447(8) 0.0248(17) Uani 1 1 d . . .
H3A H 0.7082 0.2204 1.0965 0.030 Uiso 1 1 calc R U .
H3B H 0.6539 0.3698 1.1204 0.030 Uiso 1 1 calc R U .

loop_
_atom_site_aniso_label
_atom_site_aniso_U_11
_atom_site_aniso_U_22
_atom_site_aniso_U_33
_atom_site_aniso_U_23
_atom_site_aniso_U_13
_atom_site_aniso_U_12
Pt1 0.00931(18) 0.01235(17) 0.0170(2) 0.00759(15) 0.00373(15) 0.00408(13)
I1S 0.0134(2) 0.0167(2) 0.0178(2) 0.00770(18) 0.00751(19) 0.00602(17)
I2S 0.0181(2) 0.0203(2) 0.0211(2) 0.0118(2) 0.0096(2) 0.00973(18)
I3S 0.0119(2) 0.0194(2) 0.0246(3) 0.0072(2) 0.0063(2) 0.00530(17)
Cl1 0.0182(8) 0.0133(7) 0.0172(8) 0.0080(7) 0.0075(7) 0.0048(6)
N1 0.011(3) 0.023(3) 0.021(3) 0.013(3) 0.002(3) 0.009(2)
N2 0.011(3) 0.017(3) 0.020(3) 0.012(3) 0.000(3) 0.000(2)
C1S 0.014(3) 0.013(3) 0.011(3) 0.002(3) 0.004(3) 0.003(3)
C1 0.017(4) 0.024(4) 0.017(4) 0.016(3) 0.009(3) 0.013(3)
C6 0.014(4) 0.019(3) 0.015(4) 0.006(3) 0.001(3) -0.002(3)
C5 0.014(4) 0.019(3) 0.025(4) 0.005(3) 0.010(3) 0.003(3)
C2 0.015(4) 0.021(3) 0.025(4) 0.013(3) 0.005(3) 0.006(3)
C4 0.023(4) 0.019(3) 0.035(5) 0.019(3) 0.016(4) 0.007(3)
C3 0.033(5) 0.019(4) 0.022(4) 0.010(3) 0.014(4) 0.008(3)

loop_
_atom_type_symbol
_atom_type_description
_atom_type_scat_dispersion_real
_atom_type_scat_dispersion_imag
_atom_type_scat_source
C C 0.0033 0.0016 'International Tables Vol C Tables 4.2.6.8 and 6.1.1.4'
H H 0.0000 0.0000 'International Tables Vol C Tables 4.2.6.8 and 6.1.1.4'
Cl Cl 0.1484 0.1585 'International Tables Vol C Tables 4.2.6.8 and 6.1.1.4'
I I -0.4742 1.8119 'International Tables Vol C Tables 4.2.6.8 and 6.1.1.4'
N N 0.0061 0.0033 'International Tables Vol C Tables 4.2.6.8 and 6.1.1.4'
Pt Pt -1.7033 8.3905 'International Tables Vol C Tables 4.2.6.8 and 6.1.1.4'

loop_
_geom_angle_atom_site_label_1
_geom_angle_atom_site_label_2
_geom_angle_atom_site_label_3
_geom_angle
_geom_angle_site_symmetry_1
_geom_angle_site_symmetry_3
N1 Pt1 N1 180.0 . 2_777
N1 Pt1 Cl1 91.03(19) . .
N1 Pt1 Cl1 88.97(19) 2_777 .
N1 Pt1 Cl1 88.97(19) . 2_777
N1 Pt1 Cl1 91.03(19) 2_777 2_777
Cl1 Pt1 Cl1 180.00(8) . 2_777
C1 N1 Pt1 176.6(6) . .
C1 N2 C6 122.1(6) . .
C1 N2 C2 121.2(6) . .
C6 N2 C2 116.1(5) . .
I3S C1S I1S 110.4(3) . .
I3S C1S I2S 112.7(3) . .
I1S C1S I2S 112.5(3) . .
I3S C1S H1S 107.0 . .
I1S C1S H1S 107.0 . .
I2S C1S H1S 107.0 . .
N1 C1 N2 178.5(8) . .
N2 C6 C5 109.8(6) . .
N2 C6 H6A 109.7 . .
C5 C6 H6A 109.7 . .
N2 C6 H6B 109.7 . .
C5 C6 H6B 109.7 . .
H6A C6 H6B 108.2 . .
C4 C5 C6 110.8(6) . .
C4 C5 H5A 109.5 . .
C6 C5 H5A 109.5 . .
C4 C5 H5B 109.5 . .
C6 C5 H5B 109.5 . .
H5A C5 H5B 108.1 . .
N2 C2 C3 108.5(6) . .
N2 C2 H2A 110.0 . .
C3 C2 H2A 110.0 . .
N2 C2 H2B 110.0 . .
C3 C2 H2B 110.0 . .
H2A C2 H2B 108.4 . .
C3 C4 C5 111.1(6) . .
C3 C4 H4A 109.4 . .
C5 C4 H4A 109.4 . .
C3 C4 H4B 109.4 . .
C5 C4 H4B 109.4 . .
H4A C4 H4B 108.0 . .
C4 C3 C2 112.1(6) . .
C4 C3 H3A 109.2 . .
C2 C3 H3A 109.2 . .
C4 C3 H3B 109.2 . .
C2 C3 H3B 109.2 . .
H3A C3 H3B 107.9 . .

loop_
_geom_bond_atom_site_label_1
_geom_bond_atom_site_label_2
_geom_bond_distance
_geom_bond_site_symmetry_2
Pt1 N1 1.960(6) .
Pt1 N1 1.960(6) 2_777
Pt1 Cl1 2.3098(17) .
Pt1 Cl1 2.3098(17) 2_777
I1S C1S 2.142(6) .
I2S C1S 2.151(6) .
I3S C1S 2.141(6) .
N1 C1 1.153(8) .
N2 C1 1.305(8) .
N2 C6 1.463(8) .
N2 C2 1.463(8) .
C1S H1S 1.0000 .
C6 C5 1.518(9) .
C6 H6A 0.9900 .
C6 H6B 0.9900 .
C5 C4 1.516(9) .
C5 H5A 0.9900 .
C5 H5B 0.9900 .
C2 C3 1.530(9) .
C2 H2A 0.9900 .
C2 H2B 0.9900 .
C4 C3 1.513(10) .
C4 H4A 0.9900 .
C4 H4B 0.9900 .
C3 H3A 0.9900 .
C3 H3B 0.9900 .
